data_2015512
loop_
_publ_author_name
'G. Y. S. K. Swamy'
'K. Ravikumar'
'B. Sridhar'
'I. Mahender'
'K. V. N. S. Srinivas'

_publ_section_title
;
 Chains of edge-fused hydrogen-bonded <i>R</i>~3~^3^(22) rings in
 5,3'-dihydroxy-3,6,7,4',5'-pentamethoxyflavone
;
_journal_coeditor_code OB3008
_journal_issue 8
_journal_name_full 'Acta Crystallographica Section C'
_journal_page_first o495
_journal_page_last o497
_journal_paper_doi 10.1107/S0108270106023675
_journal_volume 62
_journal_year 2006
_chemical_formula_iupac 'C20 H20 O9'
_chemical_formula_moiety 'C20 H20 O9'
_chemical_formula_sum 'C20 H20 O9'
_chemical_formula_weight 404.36
_chemical_name_common
;
5,3'-dihydroxy-3,6,7,4',5'-pentamethoxyflavone
;
_chemical_name_systematic 5-hydroxy-2-(3-hydroxy-4,5-dimethoxyphenyl)-3,6,7-trimethoxy-4H-chromene-4-one
_space_group_IT_number 2
_symmetry_cell_setting triclinic
_symmetry_space_group_name_Hall '-P 1'
_symmetry_space_group_name_H-M 'P -1'
_atom_sites_solution_hydrogens geom
_atom_sites_solution_primary direct
_atom_sites_solution_secondary difmap
_cell_angle_alpha 69.6210(10)
_cell_angle_beta 83.1450(10)
_cell_angle_gamma 77.7600(10)
_cell_formula_units_Z 4
_cell_length_a 7.5629(5)
_cell_length_b 15.2199(9)
_cell_length_c 17.6543(11)
_cell_measurement_reflns_used 5057
_cell_measurement_temperature 273(2)
_cell_measurement_theta_max 27.19
_cell_measurement_theta_min 2.19
_cell_volume 1859.3(2)
_computing_cell_refinement 'SAINT (Bruker, 2001)'
_computing_data_collection 'SMART (Bruker, 2001)'
_computing_data_reduction SAINT
_computing_molecular_graphics 'ORTEP-3 (Farrugia, 1997) and PLATON (Spek, 2003)'
_computing_publication_material 'SHELXL97 and PARST (Nardelli, 1995)'
_computing_structure_refinement 'SHELXL97 (Sheldrick, 1997)'
_computing_structure_solution 'SHELXS97 (Sheldrick, 1997)'
_diffrn_ambient_temperature 273(2)
_diffrn_measured_fraction_theta_full 0.992
_diffrn_measured_fraction_theta_max 0.927
_diffrn_measurement_device 'Bruker SMART APEX'
_diffrn_measurement_device_type 'Bruker SMART APEX CCD area-detector'
_diffrn_measurement_method \w
_diffrn_radiation_monochromator graphite
_diffrn_radiation_source 'fine-focus sealed tube'
_diffrn_radiation_type MoK\a
_diffrn_radiation_wavelength 0.71073
_diffrn_reflns_av_R_equivalents 0.0185
_diffrn_reflns_av_sigmaI/netI 0.0307
_diffrn_reflns_limit_h_max 9
_diffrn_reflns_limit_h_min -9
_diffrn_reflns_limit_k_max 19
_diffrn_reflns_limit_k_min -20
_diffrn_reflns_limit_l_max 22
_diffrn_reflns_limit_l_min -22
_diffrn_reflns_number 16152
_diffrn_reflns_theta_full 25.00
_diffrn_reflns_theta_max 28.02
_diffrn_reflns_theta_min 2.19
_diffrn_standards_number 0
_exptl_absorpt_coefficient_mu 0.115
_exptl_absorpt_correction_type none
_exptl_crystal_colour Colourless
_exptl_crystal_density_diffrn 1.445
_exptl_crystal_density_method 'not measured'
_exptl_crystal_description prism
_exptl_crystal_F_000 848
_exptl_crystal_size_max 0.22
_exptl_crystal_size_mid 0.18
_exptl_crystal_size_min 0.16
_refine_diff_density_max 0.244
_refine_diff_density_min -0.215
_refine_ls_extinction_method none
_refine_ls_goodness_of_fit_ref 1.019
_refine_ls_hydrogen_treatment constr
_refine_ls_matrix_type full
_refine_ls_number_parameters 537
_refine_ls_number_reflns 8323
_refine_ls_number_restraints 0
_refine_ls_restrained_S_all 1.019
_refine_ls_R_factor_all 0.0690
_refine_ls_R_factor_gt 0.0494
_refine_ls_shift/su_max 0.000
_refine_ls_shift/su_mean 0.000
_refine_ls_structure_factor_coef Fsqd
_refine_ls_weighting_details 'calc w = 1/[\s^2^(Fo^2^)+(0.0608P)^2^+0.4046P] where P=(Fo^2^+2Fc^2^)/3'
_refine_ls_weighting_scheme calc
_refine_ls_wR_factor_gt 0.1194
_refine_ls_wR_factor_ref 0.1306
_reflns_number_gt 6127
_reflns_number_total 8323
_reflns_threshold_expression I>2\s(I)
_cod_data_source_file ob3008.cif
_cod_data_source_block I
_cod_database_code 2015512
_cod_database_fobs_code 2015512

loop_
_symmetry_equiv_pos_as_xyz
'x, y, z'
'-x, -y, -z'

loop_
_atom_site_type_symbol
_atom_site_label
_atom_site_fract_x
_atom_site_fract_y
_atom_site_fract_z
_atom_site_U_iso_or_equiv
_atom_site_adp_type
_atom_site_calc_flag
_atom_site_refinement_flags
_atom_site_occupancy
C C1A 0.3907(2) -0.01377(12) 0.37569(10) 0.0392(4) Uani d . 1
C C2A 0.4328(2) -0.10321(11) 0.43907(10) 0.0370(4) Uani d . 1
C C3A 0.5430(2) -0.18467(12) 0.42496(11) 0.0412(4) Uani d . 1
C C4A 0.5896(2) -0.26713(12) 0.48888(11) 0.0420(4) Uani d . 1
C C5A 0.5293(2) -0.27050(12) 0.56833(11) 0.0420(4) Uani d . 1
C C6A 0.4179(2) -0.19286(12) 0.58362(11) 0.0414(4) Uani d . 1
H H6A 0.3760 -0.1955 0.6359 0.050 Uiso calc R 1
C C7A 0.3715(2) -0.11139(11) 0.51821(10) 0.0357(4) Uani d . 1
C C8A 0.2118(2) 0.04939(11) 0.47697(10) 0.0342(3) Uani d . 1
C C9A 0.2712(2) 0.06171(11) 0.39850(10) 0.0373(4) Uani d . 1
C C10A 0.6183(3) -0.42100(14) 0.48411(14) 0.0634(6) Uani d . 1
H H10A 0.5143 -0.3988 0.4516 0.095 Uiso calc R 1
H H10B 0.5808 -0.4483 0.5399 0.095 Uiso calc R 1
H H10C 0.7016 -0.4684 0.4670 0.095 Uiso calc R 1
C C11A 0.5470(4) -0.36044(15) 0.70907(13) 0.0675(6) Uani d . 1
H H11A 0.4183 -0.3552 0.7195 0.101 Uiso calc R 1
H H11B 0.5862 -0.3100 0.7196 0.101 Uiso calc R 1
H H11C 0.6068 -0.4209 0.7437 0.101 Uiso calc R 1
C C12A 0.1033(3) 0.15391(16) 0.28324(13) 0.0649(6) Uani d . 1
H H12A -0.0139 0.1508 0.3107 0.097 Uiso calc R 1
H H12B 0.1396 0.1016 0.2629 0.097 Uiso calc R 1
H H12C 0.0979 0.2129 0.2390 0.097 Uiso calc R 1
C C13A 0.0961(2) 0.11803(11) 0.51211(10) 0.0359(4) Uani d . 1
C C14A 0.0352(2) 0.21234(12) 0.46458(10) 0.0405(4) Uani d . 1
H H14A 0.0632 0.2322 0.4092 0.049 Uiso calc R 1
C C15A -0.0671(2) 0.27660(12) 0.49982(11) 0.0420(4) Uani d . 1
C C16A -0.1089(2) 0.24704(12) 0.58228(11) 0.0422(4) Uani d . 1
C C17A -0.0539(2) 0.15281(13) 0.62867(11) 0.0453(4) Uani d . 1
C C18A 0.0496(2) 0.08846(12) 0.59467(11) 0.0418(4) Uani d . 1
H H18A 0.0882 0.0256 0.6268 0.050 Uiso calc R 1
C C19A -0.0781(4) 0.40433(15) 0.37563(13) 0.0735(7) Uani d . 1
H H19A -0.1246 0.3716 0.3469 0.110 Uiso calc R 1
H H19B 0.0518 0.3937 0.3693 0.110 Uiso calc R 1
H H19C -0.1253 0.4714 0.3543 0.110 Uiso calc R 1
C C20A -0.1020(3) 0.37206(16) 0.63045(14) 0.0653(6) Uani d . 1
H H20A -0.0674 0.4130 0.5781 0.098 Uiso calc R 1
H H20B 0.0047 0.3360 0.6589 0.098 Uiso calc R 1
H H20C -0.1737 0.4100 0.6605 0.098 Uiso calc R 1
O O1A 0.26342(15) -0.03581(7) 0.53572(7) 0.0388(3) Uani d . 1
O O2A 0.45445(19) -0.00009(9) 0.30425(8) 0.0524(3) Uani d . 1
O O3A 0.6038(2) -0.18191(9) 0.34934(8) 0.0575(4) Uani d . 1
H H3A 0.5772 -0.1274 0.3180 0.086 Uiso calc R 1
O O4A 0.70446(17) -0.34325(9) 0.47488(9) 0.0550(3) Uani d . 1
O O5A 0.59107(19) -0.35347(9) 0.62640(8) 0.0555(3) Uani d . 1
O O6A 0.23295(17) 0.14845(8) 0.33891(7) 0.0448(3) Uani d . 1
O O7A -0.13092(19) 0.36948(9) 0.45837(8) 0.0583(4) Uani d . 1
O O8A -0.20616(17) 0.30792(10) 0.62120(8) 0.0552(3) Uani d . 1
O O9A -0.1010(2) 0.12297(11) 0.70954(8) 0.0723(5) Uani d . 1
H H9A -0.1795 0.1640 0.7200 0.108 Uiso calc R 1
C C1B 1.2373(2) -0.17055(14) 0.08625(11) 0.0479(4) Uani d . 1
C C2B 1.1070(2) -0.23139(13) 0.12285(11) 0.0439(4) Uani d . 1
C C3B 1.1454(3) -0.33054(14) 0.13385(12) 0.0494(5) Uani d . 1
C C4B 1.0189(3) -0.38680(13) 0.17088(12) 0.0501(5) Uani d . 1
C C5B 0.8476(3) -0.34519(13) 0.19619(11) 0.0469(4) Uani d . 1
C C6B 0.8065(2) -0.24875(12) 0.18592(11) 0.0446(4) Uani d . 1
H H6B 0.6937 -0.2216 0.2030 0.053 Uiso calc R 1
C C7B 0.9368(2) -0.19385(12) 0.14982(10) 0.0406(4) Uani d . 1
C C8B 1.0128(2) -0.03991(12) 0.11122(10) 0.0385(4) Uani d . 1
C C9B 1.1810(2) -0.07229(13) 0.08330(10) 0.0433(4) Uani d . 1
C C10B 1.0251(5) -0.51783(19) 0.12832(19) 0.1049(11) Uani d . 1
H H10D 0.8970 -0.5032 0.1213 0.157 Uiso calc R 1
H H10E 1.0657 -0.5856 0.1446 0.157 Uiso calc R 1
H H10F 1.0872 -0.4879 0.0782 0.157 Uiso calc R 1
C C11B 0.5600(3) -0.36933(17) 0.26295(16) 0.0727(6) Uani d . 1
H H11D 0.5788 -0.3390 0.3000 0.109 Uiso calc R 1
H H11E 0.4962 -0.4207 0.2908 0.109 Uiso calc R 1
H H11F 0.4901 -0.3237 0.2194 0.109 Uiso calc R 1
C C12B 1.4323(3) -0.01767(19) 0.10558(15) 0.0740(7) Uani d . 1
H H12D 1.3704 -0.0091 0.1539 0.111 Uiso calc R 1
H H12E 1.5029 0.0314 0.0806 0.111 Uiso calc R 1
H H12F 1.5107 -0.0789 0.1190 0.111 Uiso calc R 1
C C13B 0.9394(2) 0.05572(12) 0.11613(10) 0.0385(4) Uani d . 1
C C14B 1.0266(2) 0.13294(12) 0.07688(10) 0.0425(4) Uani d . 1
H H14B 1.1311 0.1254 0.0444 0.051 Uiso calc R 1
C C15B 0.9582(2) 0.22054(12) 0.08606(10) 0.0430(4) Uani d . 1
C C16B 0.7992(3) 0.23370(12) 0.13260(11) 0.0443(4) Uani d . 1
C C17B 0.7108(2) 0.15706(13) 0.17119(11) 0.0447(4) Uani d . 1
C C18B 0.7814(2) 0.06876(12) 0.16352(11) 0.0423(4) Uani d . 1
H H18B 0.7228 0.0176 0.1902 0.051 Uiso calc R 1
C C19B 1.2221(3) 0.28292(16) 0.02194(14) 0.0640(6) Uani d . 1
H H19D 1.2950 0.2358 0.0636 0.096 Uiso calc R 1
H H19E 1.2675 0.3415 0.0047 0.096 Uiso calc R 1
H H19F 1.2268 0.2610 -0.0232 0.096 Uiso calc R 1
C C20B 0.6144(4) 0.38522(17) 0.09036(17) 0.0889(8) Uani d . 1
H H20D 0.6683 0.3976 0.0365 0.133 Uiso calc R 1
H H20E 0.5832 0.4436 0.1025 0.133 Uiso calc R 1
H H20F 0.5070 0.3594 0.0942 0.133 Uiso calc R 1
O O1B 0.89050(15) -0.09924(8) 0.14122(7) 0.0429(3) Uani d . 1
O O2B 1.39150(19) -0.20068(11) 0.06065(10) 0.0674(4) Uani d . 1
O O3B 1.3092(2) -0.36996(11) 0.10888(11) 0.0681(4) Uani d . 1
H H3B 1.3709 -0.3286 0.0880 0.102 Uiso calc R 1
O O4B 1.0624(2) -0.48396(9) 0.18801(9) 0.0685(4) Uani d . 1
O O5B 0.7314(2) -0.40605(9) 0.23112(9) 0.0605(4) Uani d . 1
O O6B 1.30210(17) -0.01232(9) 0.05055(8) 0.0523(3) Uani d . 1
O O7B 1.03974(19) 0.29848(9) 0.05259(9) 0.0595(4) Uani d . 1
O O8B 0.73797(19) 0.31948(9) 0.14574(8) 0.0558(3) Uani d . 1
O O9B 0.5573(2) 0.17353(9) 0.21665(10) 0.0639(4) Uani d . 1
H H9B 0.5228 0.1231 0.2412 0.096 Uiso calc R 1

loop_
_atom_site_aniso_label
_atom_site_aniso_U_11
_atom_site_aniso_U_22
_atom_site_aniso_U_33
_atom_site_aniso_U_12
_atom_site_aniso_U_13
_atom_site_aniso_U_23
C1A 0.0410(9) 0.0395(9) 0.0429(9) -0.0121(7) 0.0007(7) -0.0188(7)
C2A 0.0349(8) 0.0355(8) 0.0451(9) -0.0082(7) -0.0001(7) -0.0187(7)
C3A 0.0383(9) 0.0422(9) 0.0496(10) -0.0099(7) 0.0053(8) -0.0244(8)
C4A 0.0338(9) 0.0367(9) 0.0594(11) -0.0034(7) 0.0023(8) -0.0242(8)
C5A 0.0389(9) 0.0352(9) 0.0522(10) -0.0028(7) -0.0040(8) -0.0167(8)
C6A 0.0412(9) 0.0389(9) 0.0445(10) -0.0042(7) 0.0001(7) -0.0168(8)
C7A 0.0326(8) 0.0324(8) 0.0467(9) -0.0052(6) -0.0018(7) -0.0196(7)
C8A 0.0332(8) 0.0298(8) 0.0412(9) -0.0063(6) -0.0037(7) -0.0129(7)
C9A 0.0393(9) 0.0332(8) 0.0419(9) -0.0091(7) -0.0037(7) -0.0136(7)
C10A 0.0753(14) 0.0407(11) 0.0781(15) -0.0007(10) -0.0066(12) -0.0295(10)
C11A 0.0898(17) 0.0480(12) 0.0523(12) 0.0098(11) -0.0113(11) -0.0119(10)
C12A 0.0757(15) 0.0619(13) 0.0525(12) -0.0036(11) -0.0205(11) -0.0130(10)
C13A 0.0325(8) 0.0344(8) 0.0442(9) -0.0065(6) -0.0035(7) -0.0167(7)
C14A 0.0429(9) 0.0373(9) 0.0394(9) -0.0014(7) -0.0019(7) -0.0141(7)
C15A 0.0372(9) 0.0346(9) 0.0512(10) 0.0012(7) -0.0053(8) -0.0142(8)
C16A 0.0347(9) 0.0446(10) 0.0489(10) 0.0004(7) -0.0010(7) -0.0222(8)
C17A 0.0452(10) 0.0486(10) 0.0400(9) -0.0040(8) 0.0003(8) -0.0156(8)
C18A 0.0423(9) 0.0362(9) 0.0441(10) -0.0028(7) -0.0031(7) -0.0121(7)
C19A 0.0945(18) 0.0463(12) 0.0569(13) 0.0149(11) -0.0022(12) -0.0055(10)
C20A 0.0657(13) 0.0707(14) 0.0724(14) -0.0006(11) -0.0070(11) -0.0455(12)
O1A 0.0436(6) 0.0313(6) 0.0401(6) -0.0007(5) -0.0004(5) -0.0143(5)
O2A 0.0677(9) 0.0452(7) 0.0433(7) -0.0097(6) 0.0106(6) -0.0181(6)
O3A 0.0725(9) 0.0485(8) 0.0528(8) -0.0072(7) 0.0146(7) -0.0265(6)
O4A 0.0473(7) 0.0415(7) 0.0790(10) -0.0012(6) 0.0079(7) -0.0311(7)
O5A 0.0640(8) 0.0402(7) 0.0552(8) 0.0092(6) -0.0062(7) -0.0172(6)
O6A 0.0549(7) 0.0366(6) 0.0403(7) -0.0071(5) -0.0025(6) -0.0103(5)
O7A 0.0684(9) 0.0394(7) 0.0520(8) 0.0129(6) 0.0010(7) -0.0111(6)
O8A 0.0495(8) 0.0567(8) 0.0619(8) 0.0027(6) 0.0050(6) -0.0328(7)
O9A 0.0931(12) 0.0646(10) 0.0421(8) 0.0085(8) 0.0109(7) -0.0144(7)
C1B 0.0440(10) 0.0542(11) 0.0460(10) 0.0036(8) -0.0019(8) -0.0249(9)
C2B 0.0462(10) 0.0439(10) 0.0424(9) 0.0012(8) -0.0043(8) -0.0202(8)
C3B 0.0518(11) 0.0491(11) 0.0487(11) 0.0082(9) -0.0085(9) -0.0264(9)
C4B 0.0628(12) 0.0373(9) 0.0493(11) 0.0040(9) -0.0119(9) -0.0180(8)
C5B 0.0572(11) 0.0393(10) 0.0430(10) -0.0039(8) -0.0095(8) -0.0130(8)
C6B 0.0457(10) 0.0397(9) 0.0475(10) -0.0007(8) -0.0037(8) -0.0174(8)
C7B 0.0447(10) 0.0382(9) 0.0396(9) 0.0003(7) -0.0076(7) -0.0166(7)
C8B 0.0403(9) 0.0411(9) 0.0349(8) -0.0054(7) -0.0037(7) -0.0140(7)
C9B 0.0429(10) 0.0491(10) 0.0381(9) -0.0058(8) -0.0002(7) -0.0169(8)
C10B 0.156(3) 0.0605(16) 0.118(2) -0.0132(17) -0.025(2) -0.0515(17)
C11B 0.0671(14) 0.0593(13) 0.0865(17) -0.0164(11) 0.0094(13) -0.0192(12)
C12B 0.0529(13) 0.0959(18) 0.0783(16) -0.0225(12) -0.0087(11) -0.0284(14)
C13B 0.0401(9) 0.0400(9) 0.0362(9) -0.0043(7) -0.0050(7) -0.0146(7)
C14B 0.0422(9) 0.0450(10) 0.0401(9) -0.0082(8) 0.0019(7) -0.0149(8)
C15B 0.0486(10) 0.0428(10) 0.0400(9) -0.0146(8) -0.0016(8) -0.0131(8)
C16B 0.0544(11) 0.0384(9) 0.0435(10) -0.0090(8) -0.0009(8) -0.0183(8)
C17B 0.0467(10) 0.0441(10) 0.0454(10) -0.0096(8) 0.0050(8) -0.0191(8)
C18B 0.0452(10) 0.0369(9) 0.0465(10) -0.0106(7) 0.0023(8) -0.0157(8)
C19B 0.0570(13) 0.0665(14) 0.0689(14) -0.0267(11) 0.0078(11) -0.0174(11)
C20B 0.110(2) 0.0575(15) 0.093(2) 0.0150(14) -0.0179(17) -0.0302(14)
O1B 0.0398(6) 0.0352(6) 0.0550(7) -0.0026(5) -0.0004(5) -0.0195(5)
O2B 0.0511(8) 0.0674(9) 0.0849(11) -0.0007(7) 0.0151(8) -0.0386(8)
O3B 0.0590(9) 0.0609(9) 0.0884(12) 0.0080(7) 0.0042(8) -0.0433(9)
O4B 0.0890(11) 0.0370(7) 0.0753(10) 0.0071(7) -0.0116(8) -0.0220(7)
O5B 0.0690(9) 0.0391(7) 0.0685(9) -0.0093(7) 0.0008(7) -0.0134(7)
O6B 0.0442(7) 0.0590(8) 0.0539(8) -0.0104(6) 0.0052(6) -0.0209(6)
O7B 0.0616(9) 0.0469(8) 0.0714(9) -0.0218(7) 0.0139(7) -0.0199(7)
O8B 0.0689(9) 0.0417(7) 0.0624(9) -0.0125(6) 0.0067(7) -0.0260(6)
O9B 0.0668(9) 0.0449(8) 0.0794(10) -0.0148(7) 0.0323(8) -0.0289(7)

loop_
_atom_type_symbol
_atom_type_description
_atom_type_scat_dispersion_real
_atom_type_scat_dispersion_imag
_atom_type_scat_source
C C 0.0033 0.0016 'International Tables Vol C Tables 4.2.6.8 and 6.1.1.4'
H H 0.0000 0.0000 'International Tables Vol C Tables 4.2.6.8 and 6.1.1.4'
N N 0.0061 0.0033 'International Tables Vol C Tables 4.2.6.8 and 6.1.1.4'
O O 0.0106 0.0060 'International Tables Vol C Tables 4.2.6.8 and 6.1.1.4'

loop_
_geom_angle_atom_site_label_1
_geom_angle_atom_site_label_2
_geom_angle_atom_site_label_3
_geom_angle
_geom_angle_publ_flag
O2A C1A C2A 122.64(15) ?
O2A C1A C9A 121.22(15) ?
C2A C1A C9A 116.13(15) ?
C7A C2A C3A 117.75(15) ?
C7A C2A C1A 119.89(14) ?
C3A C2A C1A 122.31(15) y
O3A C3A C4A 119.39(15) ?
O3A C3A C2A 120.63(16) ?
C4A C3A C2A 119.98(16) ?
O4A C4A C3A 119.28(16) ?
O4A C4A C5A 120.60(16) ?
C3A C4A C5A 119.97(15) ?
O5A C5A C6A 124.10(16) ?
O5A C5A C4A 114.66(14) ?
C6A C5A C4A 121.23(16) ?
C7A C6A C5A 117.53(16) ?
C7A C6A H6A 121.2 ?
C5A C6A H6A 121.2 ?
O1A C7A C6A 115.89(14) y
O1A C7A C2A 120.61(14) ?
C6A C7A C2A 123.47(15) ?
O1A C8A C9A 119.96(14) ?
O1A C8A C13A 110.64(13) y
C9A C8A C13A 129.39(15) y
C8A C9A O6A 121.44(14) ?
C8A C9A C1A 121.50(15) ?
O6A C9A C1A 116.84(15) ?
O4A C10A H10A 109.5 ?
O4A C10A H10B 109.5 ?
H10A C10A H10B 109.5 ?
O4A C10A H10C 109.5 ?
H10A C10A H10C 109.5 ?
H10B C10A H10C 109.5 ?
O5A C11A H11A 109.5 ?
O5A C11A H11B 109.5 ?
H11A C11A H11B 109.5 ?
O5A C11A H11C 109.5 ?
H11A C11A H11C 109.5 ?
H11B C11A H11C 109.5 ?
O6A C12A H12A 109.5 ?
O6A C12A H12B 109.5 ?
H12A C12A H12B 109.5 ?
O6A C12A H12C 109.5 ?
H12A C12A H12C 109.5 ?
H12B C12A H12C 109.5 ?
C18A C13A C14A 119.43(15) ?
C18A C13A C8A 119.20(15) ?
C14A C13A C8A 121.36(15) ?
C15A C14A C13A 120.20(16) ?
C15A C14A H14A 119.9 ?
C13A C14A H14A 119.9 ?
O7A C15A C16A 115.95(15) ?
O7A C15A C14A 124.13(16) ?
C16A C15A C14A 119.92(15) ?
O8A C16A C17A 117.58(16) ?
O8A C16A C15A 122.71(16) y
C17A C16A C15A 119.71(15) ?
O9A C17A C18A 119.39(16) ?
O9A C17A C16A 119.64(16) ?
C18A C17A C16A 120.96(17) ?
C17A C18A C13A 119.72(16) ?
C17A C18A H18A 120.1 ?
C13A C18A H18A 120.1 ?
O7A C19A H19A 109.5 ?
O7A C19A H19B 109.5 ?
H19A C19A H19B 109.5 ?
O7A C19A H19C 109.5 ?
H19A C19A H19C 109.5 ?
H19B C19A H19C 109.5 ?
O8A C20A H20A 109.5 ?
O8A C20A H20B 109.5 ?
H20A C20A H20B 109.5 ?
O8A C20A H20C 109.5 ?
H20A C20A H20C 109.5 ?
H20B C20A H20C 109.5 ?
C8A O1A C7A 121.74(13) ?
C3A O3A H3A 109.5 ?
C4A O4A C10A 113.57(14) ?
C5A O5A C11A 118.25(14) ?
C9A O6A C12A 114.65(14) ?
C15A O7A C19A 117.61(15) ?
C16A O8A C20A 113.04(14) ?
C17A O9A H9A 109.5 ?
O2B C1B C2B 122.42(17) ?
O2B C1B C9B 121.91(18) ?
C2B C1B C9B 115.64(15) ?
C7B C2B C3B 117.70(17) ?
C7B C2B C1B 119.98(16) ?
C3B C2B C1B 122.32(16) y
O3B C3B C4B 119.76(17) ?
O3B C3B C2B 119.64(19) ?
C4B C3B C2B 120.60(17) ?
C3B C4B O4B 120.32(18) ?
C3B C4B C5B 119.54(16) ?
O4B C4B C5B 120.00(19) ?
O5B C5B C6B 123.76(17) ?
O5B C5B C4B 115.23(16) ?
C6B C5B C4B 121.00(18) ?
C7B C6B C5B 118.47(17) ?
C7B C6B H6B 120.8 ?
C5B C6B H6B 120.8 ?
O1B C7B C6B 116.42(15) y
O1B C7B C2B 120.92(16) ?
C6B C7B C2B 122.67(16) ?
O1B C8B C9B 120.43(15) ?
O1B C8B C13B 111.59(14) y
C9B C8B C13B 127.96(16) y
C8B C9B O6B 120.73(16) ?
C8B C9B C1B 121.62(17) ?
O6B C9B C1B 117.65(16) ?
O4B C10B H10D 109.5 ?
O4B C10B H10E 109.5 ?
H10D C10B H10E 109.5 ?
O4B C10B H10F 109.5 ?
H10D C10B H10F 109.5 ?
H10E C10B H10F 109.5 ?
O5B C11B H11D 109.5 ?
O5B C11B H11E 109.5 ?
H11D C11B H11E 109.5 ?
O5B C11B H11F 109.5 ?
H11D C11B H11F 109.5 ?
H11E C11B H11F 109.5 ?
O6B C12B H12D 109.5 ?
O6B C12B H12E 109.5 ?
H12D C12B H12E 109.5 ?
O6B C12B H12F 109.5 ?
H12D C12B H12F 109.5 ?
H12E C12B H12F 109.5 ?
C18B C13B C14B 119.05(15) ?
C18B C13B C8B 118.99(15) ?
C14B C13B C8B 121.93(15) ?
C15B C14B C13B 120.23(16) ?
C15B C14B H14B 119.9 ?
C13B C14B H14B 119.9 ?
O7B C15B C14B 123.80(16) ?
O7B C15B C16B 115.59(15) ?
C14B C15B C16B 120.60(16) ?
O8B C16B C15B 120.26(16) y
O8B C16B C17B 120.22(16) ?
C15B C16B C17B 119.31(16) ?
O9B C17B C18B 122.96(16) ?
O9B C17B C16B 116.90(15) ?
C18B C17B C16B 120.14(16) ?
C17B C18B C13B 120.63(16) ?
C17B C18B H18B 119.7 ?
C13B C18B H18B 119.7 ?
O7B C19B H19D 109.5 ?
O7B C19B H19E 109.5 ?
H19D C19B H19E 109.5 ?
O7B C19B H19F 109.5 ?
H19D C19B H19F 109.5 ?
H19E C19B H19F 109.5 ?
O8B C20B H20D 109.5 ?
O8B C20B H20E 109.5 ?
H20D C20B H20E 109.5 ?
O8B C20B H20F 109.5 ?
H20D C20B H20F 109.5 ?
H20E C20B H20F 109.5 ?
C8B O1B C7B 121.21(13) ?
C3B O3B H3B 109.5 ?
C4B O4B C10B 115.82(18) ?
C5B O5B C11B 117.83(15) ?
C9B O6B C12B 114.20(16) ?
C15B O7B C19B 117.34(15) ?
C16B O8B C20B 115.04(16) ?
C17B O9B H9B 109.5 ?

loop_
_geom_bond_atom_site_label_1
_geom_bond_atom_site_label_2
_geom_bond_distance
_geom_bond_publ_flag
C1A O2A 1.257(2) y
C1A C2A 1.431(2) ?
C1A C9A 1.447(2) ?
C2A C7A 1.390(2) ?
C2A C3A 1.422(2) ?
C3A O3A 1.348(2) y
C3A C4A 1.376(2) ?
C4A O4A 1.371(2) y
C4A C5A 1.409(3) ?
C5A O5A 1.351(2) y
C5A C6A 1.388(2) ?
C6A C7A 1.382(2) ?
C6A H6A 0.9300 ?
C7A O1A 1.370(2) y
C8A O1A 1.362(2) y
C8A C9A 1.365(2) y
C8A C13A 1.475(2) ?
C9A O6A 1.370(2) y
C10A O4A 1.421(2) ?
C10A H10A 0.9600 ?
C10A H10B 0.9600 ?
C10A H10C 0.9600 ?
C11A O5A 1.429(2) ?
C11A H11A 0.9600 ?
C11A H11B 0.9600 ?
C11A H11C 0.9600 ?
C12A O6A 1.440(2) ?
C12A H12A 0.9600 ?
C12A H12B 0.9600 ?
C12A H12C 0.9600 ?
C13A C18A 1.392(2) ?
C13A C14A 1.396(2) ?
C14A C15A 1.389(2) ?
C14A H14A 0.9300 ?
C15A O7A 1.357(2) y
C15A C16A 1.384(3) ?
C16A O8A 1.380(2) y
C16A C17A 1.382(2) ?
C17A O9A 1.366(2) y
C17A C18A 1.380(2) ?
C18A H18A 0.9300 ?
C19A O7A 1.409(2) ?
C19A H19A 0.9600 ?
C19A H19B 0.9600 ?
C19A H19C 0.9600 ?
C20A O8A 1.438(2) ?
C20A H20A 0.9600 ?
C20A H20B 0.9600 ?
C20A H20C 0.9600 ?
O3A H3A 0.8200 ?
O9A H9A 0.8200 ?
C1B O2B 1.252(2) y
C1B C2B 1.436(3) ?
C1B C9B 1.450(3) ?
C2B C7B 1.393(2) ?
C2B C3B 1.422(3) ?
C3B O3B 1.352(2) y
C3B C4B 1.373(3) ?
C4B O4B 1.376(2) y
C4B C5B 1.410(3) ?
C5B O5B 1.352(2) y
C5B C6B 1.385(2) ?
C6B C7B 1.380(3) ?
C6B H6B 0.9300 ?
C7B O1B 1.366(2) y
C8B O1B 1.362(2) y
C8B C9B 1.363(2) y
C8B C13B 1.472(2) ?
C9B O6B 1.366(2) y
C10B O4B 1.402(3) ?
C10B H10D 0.9600 ?
C10B H10E 0.9600 ?
C10B H10F 0.9600 ?
C11B O5B 1.430(3) ?
C11B H11D 0.9600 ?
C11B H11E 0.9600 ?
C11B H11F 0.9600 ?
C12B O6B 1.435(3) ?
C12B H12D 0.9600 ?
C12B H12E 0.9600 ?
C12B H12F 0.9600 ?
C13B C18B 1.394(2) ?
C13B C14B 1.396(2) ?
C14B C15B 1.382(2) ?
C14B H14B 0.9300 ?
C15B O7B 1.368(2) y
C15B C16B 1.392(3) ?
C16B O8B 1.379(2) y
C16B C17B 1.393(2) ?
C17B O9B 1.360(2) y
C17B C18B 1.384(2) ?
C18B H18B 0.9300 ?
C19B O7B 1.423(2) ?
C19B H19D 0.9600 ?
C19B H19E 0.9600 ?
C19B H19F 0.9600 ?
C20B O8B 1.404(3) ?
C20B H20D 0.9600 ?
C20B H20E 0.9600 ?
C20B H20F 0.9600 ?
O3B H3B 0.8200 ?
O9B H9B 0.8200 ?

loop_
_geom_hbond_atom_site_label_D
_geom_hbond_atom_site_label_H
_geom_hbond_atom_site_label_A
_geom_hbond_site_symmetry_A
_geom_hbond_distance_DH
_geom_hbond_distance_HA
_geom_hbond_distance_DA
_geom_hbond_angle_DHA
O3A H3A O2A . 0.82 1.91 2.6311(18) 146.7
O3B H3B O2B . 0.82 1.87 2.603(2) 148.0
O9A H9A O8A . 0.82 2.26 2.698(2) 113.6
O9B H9B O2A . 0.82 1.96 2.7783(18) 176.1
C10A H10C O7A 1_645 0.96 2.57 3.495(2) 161.6
C14A H14A O6A . 0.93 2.20 2.863(2) 127.6
C14B H14B O6B . 0.93 2.19 2.824(2) 124.5
C19A H19C O5B 1_465 0.96 2.50 3.302(3) 140.7
C19B H19F Cg1 2_557 0.96 2.88 3.668 141

loop_
_geom_torsion_atom_site_label_1
_geom_torsion_atom_site_label_2
_geom_torsion_atom_site_label_3
_geom_torsion_atom_site_label_4
_geom_torsion
_geom_torsion_publ_flag
O2A C1A C2A C7A 174.12(15) ?
C9A C1A C2A C7A -5.0(2) ?
O2A C1A C2A C3A -3.2(3) ?
C9A C1A C2A C3A 177.65(15) ?
C7A C2A C3A O3A 178.67(15) ?
C1A C2A C3A O3A -3.9(3) ?
C7A C2A C3A C4A -1.8(2) ?
C1A C2A C3A C4A 175.60(16) ?
O3A C3A C4A O4A 3.3(2) ?
C2A C3A C4A O4A -176.21(15) ?
O3A C3A C4A C5A 179.00(16) ?
C2A C3A C4A C5A -0.5(3) ?
O4A C4A C5A O5A -1.1(2) ?
C3A C4A C5A O5A -176.78(15) ?
O4A C4A C5A C6A 177.83(15) ?
C3A C4A C5A C6A 2.2(3) ?
O5A C5A C6A C7A 177.47(16) ?
C4A C5A C6A C7A -1.4(3) ?
C5A C6A C7A O1A -179.14(14) ?
C5A C6A C7A C2A -1.1(2) ?
C3A C2A C7A O1A -179.35(14) ?
C1A C2A C7A O1A 3.2(2) ?
C3A C2A C7A C6A 2.7(2) ?
C1A C2A C7A C6A -174.79(15) y
O1A C8A C9A O6A -175.10(13) ?
C13A C8A C9A O6A 3.3(3) ?
O1A C8A C9A C1A -0.7(2) ?
C13A C8A C9A C1A 177.69(15) ?
O2A C1A C9A C8A -175.29(16) ?
C2A C1A C9A C8A 3.8(2) ?
O2A C1A C9A O6A -0.6(2) ?
C2A C1A C9A O6A 178.49(14) ?
O1A C8A C13A C18A -2.8(2) ?
C9A C8A C13A C18A 178.72(16) y
O1A C8A C13A C14A 175.99(14) ?
C9A C8A C13A C14A -2.5(3) ?
C18A C13A C14A C15A 1.6(3) ?
C8A C13A C14A C15A -177.20(15) ?
C13A C14A C15A O7A 179.68(16) ?
C13A C14A C15A C16A -0.1(3) ?
O7A C15A C16A O8A -1.4(3) ?
C14A C15A C16A O8A 178.36(16) ?
O7A C15A C16A C17A 178.02(16) ?
C14A C15A C16A C17A -2.2(3) ?
O8A C16A C17A O9A 1.8(3) ?
C15A C16A C17A O9A -177.61(17) ?
O8A C16A C17A C18A -177.52(16) ?
C15A C16A C17A C18A 3.0(3) ?
O9A C17A C18A C13A 179.12(17) ?
C16A C17A C18A C13A -1.5(3) ?
C14A C13A C18A C17A -0.8(2) ?
C8A C13A C18A C17A 178.01(15) ?
C9A C8A O1A C7A -1.4(2) ?
C13A C8A O1A C7A 179.90(13) ?
C6A C7A O1A C8A 178.30(14) ?
C2A C7A O1A C8A 0.2(2) ?
C3A C4A O4A C10A -109.62(19) y
C5A C4A O4A C10A 74.7(2) ?
C6A C5A O5A C11A -3.3(3) y
C4A C5A O5A C11A 175.60(17) ?
C8A C9A O6A C12A -108.49(18) ?
C1A C9A O6A C12A 76.84(19) y
C16A C15A O7A C19A 174.64(19) ?
C14A C15A O7A C19A -5.1(3) y
C17A C16A O8A C20A 106.1(2) ?
C15A C16A O8A C20A -74.5(2) ?
O2B C1B C2B C7B -179.59(17) ?
C9B C1B C2B C7B 2.5(3) ?
O2B C1B C2B C3B 1.1(3) ?
C9B C1B C2B C3B -176.82(16) ?
C7B C2B C3B O3B -179.71(17) ?
C1B C2B C3B O3B -0.4(3) ?
C7B C2B C3B C4B -0.9(3) ?
C1B C2B C3B C4B 178.41(17) ?
O3B C3B C4B O4B 4.8(3) ?
C2B C3B C4B O4B -174.04(16) ?
O3B C3B C4B C5B -179.45(17) ?
C2B C3B C4B C5B 1.7(3) ?
C3B C4B C5B O5B 179.22(17) ?
O4B C4B C5B O5B -5.0(3) ?
C3B C4B C5B C6B -1.5(3) ?
O4B C4B C5B C6B 174.30(17) ?
O5B C5B C6B C7B 179.61(16) ?
C4B C5B C6B C7B 0.4(3) ?
C5B C6B C7B O1B -179.77(15) ?
C5B C6B C7B C2B 0.5(3) ?
C3B C2B C7B O1B -179.97(15) ?
C1B C2B C7B O1B 0.7(3) ?
C3B C2B C7B C6B -0.2(3) ?
C1B C2B C7B C6B -179.56(17) y
O1B C8B C9B O6B 177.72(15) ?
C13B C8B C9B O6B -4.1(3) ?
O1B C8B C9B C1B -1.5(3) ?
C13B C8B C9B C1B 176.64(16) ?
O2B C1B C9B C8B 179.95(18) ?
C2B C1B C9B C8B -2.1(3) ?
O2B C1B C9B O6B 0.7(3) ?
C2B C1B C9B O6B 178.63(15) ?
O1B C8B C13B C18B 13.3(2) ?
C9B C8B C13B C18B -164.99(17) y
O1B C8B C13B C14B -168.81(15) ?
C9B C8B C13B C14B 12.9(3) ?
C18B C13B C14B C15B 1.0(3) ?
C8B C13B C14B C15B -176.89(16) ?
C13B C14B C15B O7B 177.03(16) ?
C13B C14B C15B C16B -1.8(3) ?
O7B C15B C16B O8B -3.1(2) ?
C14B C15B C16B O8B 175.83(16) ?
O7B C15B C16B C17B -177.78(16) ?
C14B C15B C16B C17B 1.1(3) ?
O8B C16B C17B O9B 4.5(3) ?
C15B C16B C17B O9B 179.23(17) ?
O8B C16B C17B C18B -174.38(17) ?
C15B C16B C17B C18B 0.3(3) ?
O9B C17B C18B C13B -179.96(17) ?
C16B C17B C18B C13B -1.1(3) ?
C14B C13B C18B C17B 0.5(3) ?
C8B C13B C18B C17B 178.41(16) ?
C9B C8B O1B C7B 5.0(2) ?
C13B C8B O1B C7B -173.49(14) ?
C6B C7B O1B C8B 175.69(15) ?
C2B C7B O1B C8B -4.6(2) ?
C3B C4B O4B C10B -91.9(3) y
C5B C4B O4B C10B 92.3(3) ?
C6B C5B O5B C11B -3.4(3) y
C4B C5B O5B C11B 175.89(18) ?
C8B C9B O6B C12B 98.1(2) ?
C1B C9B O6B C12B -82.6(2) y
C14B C15B O7B C19B -14.0(3) y
C16B C15B O7B C19B 164.84(17) ?
C15B C16B O8B C20B 92.9(2) ?
C17B C16B O8B C20B -92.5(2) y

loop_
_cod_related_entry_id
_cod_related_entry_database
_cod_related_entry_code
1 ChemSpider 21378711
